data_9014220
loop_
_publ_author_name
'Grice, J. D.'
'Pring, A.'

_publ_section_title
;
 Veatchite: structural relationships of the three polytypes
 Note: moderate-T, high-P polytype veatchite-2M
;
_journal_name_full 'American Mineralogist'
_journal_page_first 489
_journal_page_last 495
_journal_paper_doi 10.2138/am.2012.3889
_journal_volume 97
_journal_year 2012
_chemical_compound_source 'Penobsquis deposit, Sussex, New Brunswick, Canada'
_chemical_formula_sum 'B11 Ca0.62 H7 O22 Sr1.38'
_chemical_name_mineral Veatchite
_space_group_IT_number 9
_symmetry_space_group_name_Hall 'C -2yc'
_symmetry_space_group_name_H-M 'C 1 c 1'
_cell_angle_alpha 90
_cell_angle_beta 91.998
_cell_angle_gamma 90
_cell_formula_units_Z 4
_cell_length_a 6.6070
_cell_length_b 11.7125
_cell_length_c 20.6848
_cell_volume 1599.710
_database_code_amcsd 0018912
_exptl_crystal_density_diffrn 2.590
_cod_original_cell_volume 1599.709
_cod_original_formula_sum '(Sr1.38 Ca.62) B11 O22 H7'
_cod_database_code 9014220

loop_
_space_group_symop_operation_xyz
x,y,z
1/2+x,1/2+y,z
x,-y,1/2+z
1/2+x,1/2-y,1/2+z

loop_
_atom_site_aniso_label
_atom_site_aniso_U_11
_atom_site_aniso_U_22
_atom_site_aniso_U_33
_atom_site_aniso_U_12
_atom_site_aniso_U_13
_atom_site_aniso_U_23
Sr1 0.00968 0.00849 0.01550 -0.00026 0.00143 -0.00014
Ca1 0.00968 0.00849 0.01550 -0.00026 0.00143 -0.00014
Sr2 0.01432 0.01208 0.01587 0.00055 0.00185 -0.00099
Ca2 0.01432 0.01208 0.01587 0.00055 0.00185 -0.00099
B1 0.01210 0.00730 0.01420 -0.00130 -0.00160 0.00020
B2 0.02110 0.01340 0.01730 0.00320 0.00350 0.00040
B3 0.00920 0.01280 0.01310 0.00170 0.00110 0.00070
B4 0.01000 0.01010 0.01670 0.00150 -0.00100 0.00150
B5 0.01050 0.01240 0.01170 0.00250 0.00180 -0.00250
B6 0.02400 0.01000 0.01550 -0.00050 0.00040 -0.00150
B7 0.01720 0.01770 0.01380 -0.00010 0.00330 -0.00150
B8 0.01020 0.00380 0.01730 -0.00120 0.00150 -0.00110
B9 0.00980 0.01100 0.01200 0.00110 0.00420 0.00120
B10 0.01160 0.00820 0.01210 0.00010 0.00380 -0.00140
B11 0.00990 0.00580 0.01600 0.00040 -0.00060 0.00010
O1 0.01140 0.00670 0.02160 0.00200 0.00210 -0.00280
O2 0.00970 0.00840 0.02150 0.00300 0.00300 0.00110
O3 0.01090 0.00640 0.01690 0.00240 0.00260 0.00330
O-h4 0.04360 0.01120 0.02070 0.00080 0.00170 -0.00210
O-h5 0.06350 0.01220 0.01660 -0.00220 0.00250 -0.00120
O-h6 0.07510 0.01400 0.01520 0.00130 0.00580 -0.00140
O7 0.01280 0.00530 0.02080 -0.00170 0.00100 -0.00080
O8 0.00930 0.00920 0.02150 0.00050 0.00190 0.00070
O9 0.00960 0.00920 0.01860 0.00200 0.00180 0.00340
O10 0.01130 0.00590 0.02050 -0.00200 0.00040 0.00030
O11 0.00880 0.00840 0.02240 -0.00070 0.00250 -0.00120
O12 0.01040 0.00720 0.01970 0.00080 0.00080 0.00020
O13 0.00980 0.00810 0.02200 0.00160 0.00350 -0.00060
O14 0.02400 0.01110 0.01120 -0.00390 0.00120 -0.00140
O-h15 0.07000 0.01320 0.01530 0.00350 0.00290 0.00230
O16 0.02430 0.00940 0.01290 -0.00180 -0.00050 0.00100
O17 0.02310 0.00790 0.01270 -0.00010 0.00230 0.00100
O18 0.02220 0.00710 0.01420 0.00150 -0.00030 -0.00170
O-h19 0.06450 0.00910 0.01350 0.00070 0.00200 -0.00050
O20 0.01040 0.00920 0.01190 -0.00080 -0.00060 -0.00020
O21 0.01240 0.00500 0.01570 0.00050 0.00040 0.00060
OW22 0.06060 0.01290 0.02530 0.00020 0.00520 0.00300

loop_
_atom_site_label
_atom_site_fract_x
_atom_site_fract_y
_atom_site_fract_z
_atom_site_occupancy
_atom_site_U_iso_or_equiv
_atom_site_type_symbol
_atom_site_attached_hydrogens
Sr1 0.93242 0.31029 0.71241 0.90000 0.01120 Sr 0
Ca1 0.93242 0.31029 0.71241 0.10000 0.01120 Ca 0
Sr2 0.90046 -0.03728 0.59967 0.48000 0.01406 Sr 0
Ca2 0.90046 -0.03728 0.59967 0.52000 0.01406 Ca 0
B1 0.62980 0.10495 0.71821 1.00000 0.01120 B 0
B2 0.92100 0.29187 0.86676 1.00000 0.01720 B 0
B3 0.20540 0.16975 0.58534 1.00000 0.01170 B 0
B4 0.77330 0.56177 0.72396 1.00000 0.01230 B 0
B5 0.56250 0.21317 0.58033 1.00000 0.01150 B 0
B6 0.91700 0.40588 0.46028 1.00000 0.01650 B 0
B7 0.41310 0.37624 0.84453 1.00000 0.01610 B 0
B8 0.92420 -0.02903 0.74006 1.00000 0.01040 B 0
B9 0.91020 0.30440 0.56329 1.00000 0.01080 B 0
B10 0.39190 0.26032 0.74332 1.00000 0.01050 B 0
B11 0.94270 0.48615 0.06241 1.00000 0.01060 B 0
O1 0.58736 0.21838 0.71922 1.00000 0.01320 O 0
O2 0.97564 0.52665 0.72366 1.00000 0.01310 O 0
O3 0.82396 0.07215 0.70928 1.00000 0.01130 O 0
O-h4 0.91690 0.20046 0.82657 1.00000 0.02510 O 0
O-h5 0.92650 0.39053 0.83304 1.00000 0.03070 O 0
O-h6 0.91950 0.28373 0.93207 1.00000 0.03470 O 0
O7 0.85940 -0.25133 0.57949 1.00000 0.01300 O 0
O8 0.24678 0.05615 0.58803 1.00000 0.01330 O 0
O9 0.00892 0.20200 0.59045 1.00000 0.01240 O 0
O10 0.23158 0.17507 0.72737 1.00000 0.01260 O 0
O11 0.63717 0.47511 0.71920 1.00000 0.01310 O 0
O12 0.60609 0.09991 0.57796 1.00000 0.01240 O 0
O13 0.69558 0.30054 0.58479 1.00000 0.01320 O 0
O14 0.91460 0.30444 0.49212 1.00000 0.01540 O 0
O-h15 0.41360 0.08760 0.89391 1.00000 0.03280 O 0
O16 0.91810 0.49160 0.99184 1.00000 0.01560 O 0
O17 0.41150 0.27265 0.81443 1.00000 0.01450 O 0
O18 0.91410 -0.02357 0.81022 1.00000 0.01450 O 0
O-h19 0.91940 0.11520 0.41017 1.00000 0.02900 O 0
O20 0.00514 0.40661 0.59166 1.00000 0.01050 O 0
O21 0.33308 0.36744 0.71303 1.00000 0.01110 O 0
OW22 0.89070 -0.06724 0.48725 1.00000 0.03290 O 0
H4 0.92200 0.13900 0.83360 1.00000 0.01600 H 0
H5 0.90800 0.45400 0.84690 1.00000 0.02800 H 0
H6 0.87500 0.33300 0.94770 1.00000 0.04500 H 0
H15 0.41000 0.14500 0.87390 1.00000 0.03000 H 0
H19 0.88500 0.17400 0.43060 1.00000 0.06200 H 0
H221 0.90500 -0.02600 0.46630 1.00000 0.03000 H 0
H222 0.88600 -0.13100 0.47790 1.00000 0.01200 H 0

loop_
_cod_changelog_entry_id
_cod_changelog_entry_author
_cod_changelog_entry_date
_cod_changelog_entry_text
1
;cod-tools version 3.8.0
Id: cif_guess_AMCSD_atom_types 9574 2023-05-10 09:00:05Z saulius
;
2023-05-10T18:55:01+03:00
;Derived atom types and hydrogen counts
from atom names that follow the AMCSD naming convention
(Wat == water, O-H == hydroxyl).
;

loop_
_cod_related_entry_id
_cod_related_entry_database
_cod_related_entry_code
1 AMCSD 0018912
